data_4323845
loop_
_publ_author_name
'Carsten O. Kienitz'
'Carsten Th\"one'
'Peter G. Jones'

_publ_contact_author
;
      Peter G. Jones
      Institut f\"ur Anorganische und Analytische Chemie
      Technische Universit\"at Braunschweig
      Postfach 3329
      38023 Braunschweig
      Germany
;
_publ_contact_author_email p.jones@tu-bs.de
_publ_contact_author_fax '049 531 391-5387'
_publ_contact_author_phone '049 531 391-5322'
_publ_section_title
;
 Coordination Chemistry of 2,2'-Dipyridyl Diselenide: X-ray Crystal
 Structures of PySeSePy, [Zn(PySeSePddy)Cl~2~],
 [(PySeSePy):Hg(C~6~F~5~)~2~], [Mo(SePy)~2~(CO)~3~], [W(SePy)~2~(CO)~3~],
 and [Fe(SePy)~2~(CO)~2~] (PySeSePy = C~5~H~4~NSeSeC~5~H~4~N; SePy =
 [C~5~H~4~N(2-Se)-N,Se])
;
_journal_name_full 'Inorganic Chemistry'
_journal_page_first 3990
_journal_page_last 3997
_journal_paper_doi 10.1021/ic951454d
_journal_volume 35
_journal_year 1996
_chemical_formula_sum 'C13 H8 N2 O3 Se2 W'
_chemical_formula_weight 581.98
_chemical_name_systematic
;
 Bis(pyridine-2-selenolato-N,Se)-tricarbonyltungsten
;
_space_group_IT_number 14
_symmetry_cell_setting monoclinic
_symmetry_space_group_name_Hall '-P 2yn'
_symmetry_space_group_name_H-M 'P 1 21/n 1'
_atom_sites_solution_hydrogens geom
_atom_sites_solution_primary direct
_atom_sites_solution_secondary difmap
_audit_creation_method SHELXL
_cell_angle_alpha 90.00
_cell_angle_beta 109.270(10)
_cell_angle_gamma 90.00
_cell_formula_units_Z 4
_cell_length_a 9.303(2)
_cell_length_b 12.853(2)
_cell_length_c 13.232(2)
_cell_measurement_reflns_used 63
_cell_measurement_temperature 173(2)
_cell_measurement_theta_max 11.5
_cell_measurement_theta_min 10
_cell_volume 1493.5(5)
_computing_cell_refinement 'Siemens XSCANS'
_computing_data_collection 'Siemens XSCANS'
_computing_data_reduction 'Siemens XSCANS'
_computing_molecular_graphics 'Siemens XP'
_computing_publication_material 'SHELXL-93 (Sheldrick, 1993)'
_computing_structure_refinement 'SHELXL-93 (Sheldrick, 1993)'
_computing_structure_solution 'SHELXS-86 (Sheldrick, 1990)'
_diffrn_ambient_temperature 173(2)
_diffrn_measurement_device 'Siemens P3'
_diffrn_measurement_method Omega-Scans
_diffrn_radiation_monochromator graphite
_diffrn_radiation_source 'fine-focus sealed tube'
_diffrn_radiation_type MoK\a
_diffrn_radiation_wavelength 0.71073
_diffrn_reflns_av_R_equivalents 0.0639
_diffrn_reflns_av_sigmaI/netI 0.0454
_diffrn_reflns_limit_h_max 0
_diffrn_reflns_limit_h_min -12
_diffrn_reflns_limit_k_max 10
_diffrn_reflns_limit_k_min -16
_diffrn_reflns_limit_l_max 16
_diffrn_reflns_limit_l_min -16
_diffrn_reflns_number 4839
_diffrn_reflns_theta_max 27.50
_diffrn_reflns_theta_min 3.17
_diffrn_standards_decay_% 0
_diffrn_standards_interval_count 297
_diffrn_standards_number 3
_exptl_absorpt_coefficient_mu 12.617
_exptl_absorpt_correction_T_max .961
_exptl_absorpt_correction_T_min .366
_exptl_absorpt_correction_type Psi-Scans
_exptl_crystal_colour red
_exptl_crystal_density_diffrn 2.588
_exptl_crystal_description prism
_exptl_crystal_F_000 1064
_exptl_crystal_size_max 0.52
_exptl_crystal_size_mid 0.44
_exptl_crystal_size_min 0.28
_refine_diff_density_max 3.289
_refine_diff_density_min -2.353
_refine_diff_density_rms 0.268
_refine_ls_extinction_coef 0.0049(3)
_refine_ls_extinction_expression Fc^*^=kFc[1+0.001xFc^2^\l^3^/sin(2\q)]^-1/4^
_refine_ls_extinction_method SHELXL
_refine_ls_goodness_of_fit_all 1.030
_refine_ls_goodness_of_fit_obs 1.079
_refine_ls_hydrogen_treatment riding
_refine_ls_matrix_type full
_refine_ls_number_parameters 191
_refine_ls_number_reflns 3416
_refine_ls_number_restraints 117
_refine_ls_restrained_S_all 1.012
_refine_ls_restrained_S_obs 1.058
_refine_ls_R_factor_all 0.0440
_refine_ls_R_factor_obs 0.0378
_refine_ls_shift/esd_max -0.001
_refine_ls_shift/esd_mean 0.000
_refine_ls_structure_factor_coef Fsqd
_refine_ls_weighting_details 'w=1/[\s^2^(Fo^2^)+(0.0679P)^2^+0.0000P] where P=(Fo^2^+2Fc^2^)/3'
_refine_ls_weighting_scheme calc
_refine_ls_wR_factor_all 0.0986
_refine_ls_wR_factor_obs 0.0962
_reflns_number_observed 2981
_reflns_number_total 3416
_reflns_observed_criterion >2sigma(I)
_cod_data_source_file ic951454d_6.cif
_cod_data_source_block palate
_cod_depositor_comments
;
The following automatic conversions were performed:

'_refine_ls_weighting_scheme' value 'calc
w=1/[\s^2^(Fo^2^)+(0.0679P)^2^+0.0000P] where P=(Fo^2^+2Fc^2^)/3' was
changed to 'calc'. New tag '_refine_ls_weighting_details' was
created. The value of the new tag was set to
'w=1/[\s^2^(Fo^2^)+(0.0679P)^2^+0.0000P] where P=(Fo^2^+2Fc^2^)/3'.

Automatic conversion script
Id: cif_fix_values 3143 2015-03-26 13:38:13Z robertas 
;
_cod_database_code 4323845

loop_
_symmetry_equiv_pos_as_xyz
'x, y, z'
'-x+1/2, y+1/2, -z+1/2'
'-x, -y, -z'
'x-1/2, -y-1/2, z-1/2'

loop_
_atom_site_aniso_label
_atom_site_aniso_U_11
_atom_site_aniso_U_22
_atom_site_aniso_U_33
_atom_site_aniso_U_23
_atom_site_aniso_U_13
_atom_site_aniso_U_12
W 0.0151(2) 0.01422(15) 0.0116(2) -0.00073(9) 0.00491(10) 0.00176(8)
Se1 0.0178(3) 0.0251(3) 0.0201(3) -0.0048(3) 0.0063(3) -0.0034(2)
Se2 0.0158(3) 0.0207(3) 0.0176(3) -0.0003(2) 0.0028(2) -0.0011(2)
C1 0.025(3) 0.024(3) 0.021(3) 0.004(3) 0.011(3) 0.002(2)
O1 0.030(3) 0.038(3) 0.052(4) 0.003(3) 0.018(3) 0.015(2)
C2 0.025(3) 0.020(3) 0.029(4) -0.008(3) 0.011(3) 0.002(2)
O2 0.038(3) 0.046(3) 0.021(3) -0.013(2) 0.013(2) -0.010(2)
C3 0.023(3) 0.022(3) 0.019(3) 0.003(2) 0.007(2) -0.003(2)
O3 0.040(3) 0.029(3) 0.028(3) 0.008(2) 0.012(2) 0.003(2)
N1 0.021(2) 0.018(2) 0.015(2) -0.002(2) 0.007(2) -0.001(2)
C11 0.021(3) 0.017(3) 0.013(3) 0.002(2) 0.010(2) 0.005(2)
C12 0.023(3) 0.025(3) 0.030(4) 0.004(3) 0.020(3) 0.003(2)
C13 0.042(4) 0.027(4) 0.035(4) -0.006(3) 0.028(3) 0.004(3)
C14 0.046(4) 0.022(3) 0.026(4) -0.007(3) 0.020(3) 0.002(3)
C15 0.036(4) 0.027(3) 0.015(3) -0.009(3) 0.012(3) -0.002(3)
N2 0.024(3) 0.016(2) 0.013(2) 0.003(2) 0.009(2) 0.005(2)
C21 0.021(3) 0.021(3) 0.017(3) 0.002(2) 0.010(2) 0.000(2)
C22 0.032(4) 0.022(3) 0.030(4) 0.003(3) 0.015(3) -0.003(3)
C23 0.044(4) 0.026(3) 0.026(4) 0.010(3) 0.011(3) 0.003(3)
C24 0.032(4) 0.028(3) 0.016(3) 0.009(3) 0.005(3) 0.014(3)
C25 0.025(3) 0.024(3) 0.016(3) 0.000(3) 0.005(2) 0.004(2)

loop_
_atom_site_label
_atom_site_type_symbol
_atom_site_fract_x
_atom_site_fract_y
_atom_site_fract_z
_atom_site_U_iso_or_equiv
_atom_site_thermal_displace_type
_atom_site_occupancy
_atom_site_calc_flag
_atom_site_refinement_flags
_atom_site_disorder_group
W W 0.39493(3) 0.27959(2) 0.18739(2) 0.01349(11) Uani 1 d . .
Se1 Se 0.10198(7) 0.23178(5) 0.13917(6) 0.0210(2) Uani 1 d . .
Se2 Se 0.60749(7) 0.42196(5) 0.26208(5) 0.0187(2) Uani 1 d . .
C1 C 0.5852(8) 0.2121(5) 0.1863(6) 0.0224(13) Uani 1 d U .
O1 O 0.6951(6) 0.1722(5) 0.1854(5) 0.0388(14) Uani 1 d U .
C2 C 0.3540(8) 0.2284(5) 0.0422(6) 0.0244(14) Uani 1 d U .
O2 O 0.3266(7) 0.2041(4) -0.0476(4) 0.0344(13) Uani 1 d U .
C3 C 0.4056(7) 0.1482(5) 0.2730(5) 0.0211(13) Uani 1 d U .
O3 O 0.4116(6) 0.0734(4) 0.3196(4) 0.0321(12) Uani 1 d U .
N1 N 0.2837(6) 0.3530(4) 0.2955(4) 0.0180(10) Uani 1 d U .
C11 C 0.1365(7) 0.3230(5) 0.2577(5) 0.0163(11) Uani 1 d U .
C12 C 0.0277(8) 0.3597(5) 0.3013(6) 0.0233(13) Uani 1 d U .
H12 H -0.0765(8) 0.3410(5) 0.2709(6) 0.028 Uiso 1 calc R .
C13 C 0.0766(9) 0.4234(6) 0.3894(6) 0.031(2) Uani 1 d U .
H13 H 0.0063(9) 0.4490(6) 0.4216(6) 0.037 Uiso 1 calc R .
C14 C 0.2282(9) 0.4498(5) 0.4307(6) 0.030(2) Uani 1 d U .
H14 H 0.2624(9) 0.4924(5) 0.4928(6) 0.036 Uiso 1 calc R .
C15 C 0.3297(9) 0.4159(5) 0.3841(5) 0.0253(14) Uani 1 d U .
H15 H 0.4335(9) 0.4360(5) 0.4131(5) 0.030 Uiso 1 calc R .
N2 N 0.3438(6) 0.4308(4) 0.1044(4) 0.0167(10) Uani 1 d U .
C21 C 0.4614(7) 0.4939(5) 0.1511(5) 0.0187(12) Uani 1 d U .
C22 C 0.4655(8) 0.5951(5) 0.1151(6) 0.0265(14) Uani 1 d U .
H22 H 0.5489(8) 0.6397(5) 0.1491(6) 0.032 Uiso 1 calc R .
C23 C 0.3445(9) 0.6295(6) 0.0282(6) 0.032(2) Uani 1 d U .
H23 H 0.3445(9) 0.6978(6) 0.0008(6) 0.038 Uiso 1 calc R .
C24 C 0.2238(8) 0.5627(5) -0.0180(5) 0.0258(14) Uani 1 d U .
H24 H 0.1394(8) 0.5854(5) -0.0767(5) 0.031 Uiso 1 calc R .
C25 C 0.2263(8) 0.4640(5) 0.0211(5) 0.0221(13) Uani 1 d U .
H25 H 0.1436(8) 0.4183(5) -0.0112(5) 0.026 Uiso 1 calc R .

loop_
_atom_type_symbol
_atom_type_description
_atom_type_scat_dispersion_real
_atom_type_scat_dispersion_imag
_atom_type_scat_source
C C 0.0033 0.0016 'International Tables Vol C Tables 4.2.6.8 and 6.1.1.4'
H H 0.0000 0.0000 'International Tables Vol C Tables 4.2.6.8 and 6.1.1.4'
N N 0.0061 0.0033 'International Tables Vol C Tables 4.2.6.8 and 6.1.1.4'
O O 0.0106 0.0060 'International Tables Vol C Tables 4.2.6.8 and 6.1.1.4'
Se Se -0.0929 2.2259 'International Tables Vol C Tables 4.2.6.8 and 6.1.1.4'
W W -0.8490 6.8722 'International Tables Vol C Tables 4.2.6.8 and 6.1.1.4'

loop_
_geom_angle_atom_site_label_1
_geom_angle_atom_site_label_2
_geom_angle_atom_site_label_3
_geom_angle
_geom_angle_site_symmetry_1
_geom_angle_site_symmetry_3
_geom_angle_publ_flag
C2 W C1 74.2(3) . . y
C2 W C3 103.2(3) . . y
C1 W C3 76.0(3) . . y
C2 W N2 82.3(2) . . y
C1 W N2 115.4(2) . . y
C3 W N2 168.4(2) . . y
C2 W N1 142.6(3) . . y
C1 W N1 142.8(3) . . y
C3 W N1 86.6(2) . . y
N2 W N1 82.9(2) . . y
C2 W Se2 118.9(2) . . y
C1 W Se2 75.2(2) . . y
C3 W Se2 118.6(2) . . y
N2 W Se2 65.58(14) . . y
N1 W Se2 85.13(14) . . y
C2 W Se1 80.4(2) . . y
C1 W Se1 138.3(2) . . y
C3 W Se1 78.3(2) . . y
N2 W Se1 92.79(14) . . y
N1 W Se1 66.19(14) . . y
Se2 W Se1 146.47(2) . . y
C11 Se1 W 77.2(2) . . y
C21 Se2 W 77.8(2) . . y
O1 C1 W 179.5(7) . . y
O2 C2 W 175.6(6) . . y
O3 C3 W 178.8(6) . . y
C11 N1 C15 118.5(6) . . y
C11 N1 W 105.7(4) . . y
C15 N1 W 135.9(5) . . y
N1 C11 C12 122.3(6) . . y
N1 C11 Se1 110.9(4) . . y
C12 C11 Se1 126.8(5) . . y
C13 C12 C11 117.9(6) . . y
C12 C13 C14 119.6(6) . . y
C15 C14 C13 120.9(7) . . y
C14 C15 N1 120.7(7) . . y
C21 N2 C25 120.4(6) . . y
C21 N2 W 107.2(4) . . y
C25 N2 W 132.3(4) . . y
N2 C21 C22 121.4(6) . . y
N2 C21 Se2 109.4(4) . . y
C22 C21 Se2 129.3(5) . . y
C23 C22 C21 118.3(7) . . y
C24 C23 C22 119.1(7) . . y
C25 C24 C23 119.9(6) . . y
N2 C25 C24 120.9(6) . . y

loop_
_geom_bond_atom_site_label_1
_geom_bond_atom_site_label_2
_geom_bond_distance
_geom_bond_site_symmetry_2
_geom_bond_publ_flag
W C2 1.946(8) . y
W C1 1.976(7) . y
W C3 2.017(6) . y
W N2 2.205(5) . y
W N1 2.232(5) . y
W Se2 2.6354(7) . y
W Se1 2.6579(9) . y
Se1 C11 1.899(6) . y
Se2 C21 1.882(6) . y
C1 O1 1.147(9) . y
C2 O2 1.173(9) . y
C3 O3 1.134(8) . y
N1 C11 1.351(8) . y
N1 C15 1.371(8) . y
C11 C12 1.401(8) . y
C12 C13 1.373(10) . y
C13 C14 1.376(11) . y
C14 C15 1.359(10) . y
N2 C21 1.338(8) . y
N2 C25 1.341(8) . y
C21 C22 1.390(9) . y
C22 C23 1.389(10) . y
C23 C24 1.385(11) . y
C24 C25 1.367(9) . y

loop_
_geom_torsion_atom_site_label_1
_geom_torsion_atom_site_label_2
_geom_torsion_atom_site_label_3
_geom_torsion_atom_site_label_4
_geom_torsion
_geom_torsion_site_symmetry_1
_geom_torsion_site_symmetry_2
_geom_torsion_site_symmetry_3
_geom_torsion_site_symmetry_4
_geom_torsion_publ_flag
C2 W Se1 C11 -161.5(3) . . . . y
C1 W Se1 C11 145.6(4) . . . . y
C3 W Se1 C11 92.7(3) . . . . y
N2 W Se1 C11 -79.8(2) . . . . y
N1 W Se1 C11 1.2(2) . . . . y
Se2 W Se1 C11 -32.3(2) . . . . y
C2 W Se2 C21 65.3(3) . . . . y
C1 W Se2 C21 127.4(3) . . . . y
C3 W Se2 C21 -168.0(3) . . . . y
N2 W Se2 C21 0.0(2) . . . . y
N1 W Se2 C21 -84.5(2) . . . . y
Se1 W Se2 C21 -54.0(2) . . . . y
C2 W C1 O1 -62.1(635) . . . . y
C3 W C1 O1 46.2(635) . . . . y
N2 W C1 O1 -135.4(635) . . . . y
N1 W C1 O1 110.9(635) . . . . y
Se2 W C1 O1 171.4(1000) . . . . y
Se1 W C1 O1 -7.4(637) . . . . y
C1 W C2 O2 -124.5(82) . . . . y
C3 W C2 O2 164.4(81) . . . . y
N2 W C2 O2 -5.2(81) . . . . y
N1 W C2 O2 62.4(83) . . . . y
Se2 W C2 O2 -61.8(82) . . . . y
Se1 W C2 O2 88.9(82) . . . . y
C2 W C3 O3 10.6(292) . . . . y
C1 W C3 O3 -59.2(292) . . . . y
N2 W C3 O3 128.2(287) . . . . y
N1 W C3 O3 154.0(292) . . . . y
Se2 W C3 O3 -123.3(291) . . . . y
Se1 W C3 O3 87.7(292) . . . . y
C2 W N1 C11 27.0(6) . . . . y
C1 W N1 C11 -142.0(4) . . . . y
C3 W N1 C11 -80.4(4) . . . . y
N2 W N1 C11 94.5(4) . . . . y
Se2 W N1 C11 160.4(4) . . . . y
Se1 W N1 C11 -1.7(3) . . . . y
C2 W N1 C15 -153.3(6) . . . . y
C1 W N1 C15 37.7(8) . . . . y
C3 W N1 C15 99.2(7) . . . . y
N2 W N1 C15 -85.8(6) . . . . y
Se2 W N1 C15 -19.9(6) . . . . y
Se1 W N1 C15 178.0(7) . . . . y
C15 N1 C11 C12 4.5(9) . . . . y
W N1 C11 C12 -175.8(5) . . . . y
C15 N1 C11 Se1 -177.4(5) . . . . y
W N1 C11 Se1 2.4(5) . . . . y
W Se1 C11 N1 -2.0(4) . . . . y
W Se1 C11 C12 176.1(6) . . . . y
N1 C11 C12 C13 -3.8(10) . . . . y
Se1 C11 C12 C13 178.3(5) . . . . y
C11 C12 C13 C14 0.7(11) . . . . y
C12 C13 C14 C15 1.6(11) . . . . y
C13 C14 C15 N1 -1.0(11) . . . . y
C11 N1 C15 C14 -2.0(10) . . . . y
W N1 C15 C14 178.3(5) . . . . y
C2 W N2 C21 -126.6(5) . . . . y
C1 W N2 C21 -58.2(5) . . . . y
C3 W N2 C21 113.9(11) . . . . y
N1 W N2 C21 87.9(4) . . . . y
Se2 W N2 C21 0.1(4) . . . . y
Se1 W N2 C21 153.5(4) . . . . y
C2 W N2 C25 51.6(6) . . . . y
C1 W N2 C25 120.0(6) . . . . y
C3 W N2 C25 -67.9(13) . . . . y
N1 W N2 C25 -93.9(6) . . . . y
Se2 W N2 C25 178.2(6) . . . . y
Se1 W N2 C25 -28.3(6) . . . . y
C25 N2 C21 C22 0.0(9) . . . . y
W N2 C21 C22 178.5(5) . . . . y
C25 N2 C21 Se2 -178.5(5) . . . . y
W N2 C21 Se2 -0.1(5) . . . . y
W Se2 C21 N2 0.1(4) . . . . y
W Se2 C21 C22 -178.4(6) . . . . y
N2 C21 C22 C23 -0.6(10) . . . . y
Se2 C21 C22 C23 177.6(6) . . . . y
C21 C22 C23 C24 1.1(11) . . . . y
C22 C23 C24 C25 -1.1(11) . . . . y
C21 N2 C25 C24 0.0(10) . . . . y
W N2 C25 C24 -178.0(5) . . . . y
C23 C24 C25 N2 0.5(10) . . . . y
